data_7017400
loop_
_publ_author_name
'Barreira-Fontecha, Julia'
'Kulmaczewski, Rafal'
'Ma, Xiaomei'
'McKee, Vickie'

_publ_section_title
;
 Double template effect in [4 + 4] Schiff base macrocycle formation; an
 ESI-MS study.
;
_journal_issue 45
_journal_name_full 'Dalton transactions (Cambridge, England : 2003)'
_journal_page_first 12040
_journal_page_last 12043
_journal_paper_doi 10.1039/c1dt11341k
_journal_volume 40
_journal_year 2011
_chemical_formula_sum 'C105 H154 Ba Cl2 Cu4 O35'
_chemical_formula_weight 2438.68
_chemical_name_systematic
;

?

;
_space_group_IT_number 14
_symmetry_cell_setting monoclinic
_symmetry_space_group_name_Hall '-P 2yn'
_symmetry_space_group_name_H-M 'P 1 21/n 1'
_atom_sites_solution_hydrogens geom
_atom_sites_solution_primary direct
_atom_sites_solution_secondary difmap
_audit_creation_method SHELXL-97
_cell_angle_alpha 90.00
_cell_angle_beta 101.8360(10)
_cell_angle_gamma 90.00
_cell_formula_units_Z 4
_cell_length_a 14.1493(7)
_cell_length_b 25.3525(12)
_cell_length_c 32.8654(15)
_cell_measurement_reflns_used 9897
_cell_measurement_temperature 150(2)
_cell_measurement_theta_max 23.99
_cell_measurement_theta_min 2.30
_cell_volume 11538.8(10)
_computing_cell_refinement 'Bruker SAINT'
_computing_data_collection 'Bruker APEX2'
_computing_data_reduction 'Bruker SAINT'
_computing_molecular_graphics 'Bruker SHELXTL'
_computing_publication_material 'Bruker SHELXTL'
_computing_structure_refinement 'SHELXL-97 (Sheldrick, 2008)'
_computing_structure_solution 'SHELXS-97 (Sheldrick, 2008)'
_diffrn_ambient_temperature 150(2)
_diffrn_measured_fraction_theta_full 1.000
_diffrn_measured_fraction_theta_max 1.000
_diffrn_measurement_device_type 'Bruker APEX-II CCD'
_diffrn_measurement_method '\f and \w scans'
_diffrn_radiation_monochromator graphite
_diffrn_radiation_source 'fine-focus sealed tube'
_diffrn_radiation_type MoK\a
_diffrn_radiation_wavelength 0.71073
_diffrn_reflns_av_R_equivalents 0.0592
_diffrn_reflns_av_sigmaI/netI 0.0556
_diffrn_reflns_limit_h_max 16
_diffrn_reflns_limit_h_min -16
_diffrn_reflns_limit_k_max 30
_diffrn_reflns_limit_k_min -30
_diffrn_reflns_limit_l_max 38
_diffrn_reflns_limit_l_min -39
_diffrn_reflns_number 90748
_diffrn_reflns_theta_full 25.00
_diffrn_reflns_theta_max 25.00
_diffrn_reflns_theta_min 1.48
_exptl_absorpt_coefficient_mu 1.184
_exptl_absorpt_correction_T_max 0.8907
_exptl_absorpt_correction_T_min 0.6751
_exptl_absorpt_correction_type multi-scan
_exptl_absorpt_process_details 'SADABS v2008/1, Sheldrick, G.M., (2008)'
_exptl_crystal_colour green
_exptl_crystal_density_diffrn 1.404
_exptl_crystal_density_method 'not measured'
_exptl_crystal_description block
_exptl_crystal_F_000 5080
_exptl_crystal_size_max 0.36
_exptl_crystal_size_mid 0.19
_exptl_crystal_size_min 0.10
_platon_squeeze_details
;
modelled as 4EtOH and 3H2O per formula unit (134 electrons)
but other combinations of EtOH/MeOH and H2O are possible.
;
_refine_diff_density_max 1.875
_refine_diff_density_min -0.894
_refine_diff_density_rms 0.099
_refine_ls_extinction_method none
_refine_ls_goodness_of_fit_ref 1.042
_refine_ls_hydrogen_treatment constr
_refine_ls_matrix_type full
_refine_ls_number_parameters 1198
_refine_ls_number_reflns 20325
_refine_ls_number_restraints 106
_refine_ls_restrained_S_all 1.048
_refine_ls_R_factor_all 0.0883
_refine_ls_R_factor_gt 0.0602
_refine_ls_shift/su_max 0.000
_refine_ls_shift/su_mean 0.000
_refine_ls_structure_factor_coef Fsqd
_refine_ls_weighting_details 'calc w=1/[\s^2^(Fo^2^)+(0.1094P)^2^+0.0000P] where P=(Fo^2^+2Fc^2^)/3'
_refine_ls_weighting_scheme calc
_refine_ls_wR_factor_gt 0.1655
_refine_ls_wR_factor_ref 0.1791
_reflns_number_gt 13463
_reflns_number_total 20325
_reflns_threshold_expression >2sigma(I)
_cod_data_source_file c1dt11341k.txt
_cod_data_source_block Complex_1(raf13sq)
_cod_depositor_comments
;
The following automatic conversions were performed:

'_symmetry_cell_setting' value 'Monoclinic' changed to 'monoclinic'
according to /home/saulius/struct/CIF-dictionaries/cif_core.dic
dictionary named 'cif_core.dic' version 2.4.1 from 2010-06-29.

Automatic conversion script
Id: cif_fix_values 1715 2011-07-08 13:25:40Z adriana 
;
_cod_original_cell_volume 11538.8(9)
_cod_original_sg_symbol_H-M P2(1)/n
_cod_database_code 7017400

loop_
_symmetry_equiv_pos_as_xyz
'x, y, z'
'-x+1/2, y+1/2, -z+1/2'
'-x, -y, -z'
'x-1/2, -y-1/2, z-1/2'

loop_
_atom_site_label
_atom_site_type_symbol
_atom_site_fract_x
_atom_site_fract_y
_atom_site_fract_z
_atom_site_U_iso_or_equiv
_atom_site_adp_type
_atom_site_occupancy
_atom_site_symmetry_multiplicity
_atom_site_calc_flag
_atom_site_refinement_flags
_atom_site_disorder_assembly
_atom_site_disorder_group
Ba1 Ba 0.59548(2) 0.240455(12) 0.110327(10) 0.03644(11) Uani 1 1 d . A .
Cu1 Cu 0.53690(5) 0.10051(2) 0.07637(2) 0.04047(18) Uani 1 1 d . . .
Cu2 Cu 0.45379(6) 0.31452(3) 0.17442(2) 0.0534(2) Uani 1 1 d . . .
Cu3 Cu 0.58183(5) 0.27105(2) -0.00081(2) 0.04054(18) Uani 1 1 d . A .
Cu4 Cu 0.80810(6) 0.27355(3) 0.19245(2) 0.0493(2) Uani 1 1 d . A .
O1 O 0.3856(3) 0.37956(16) 0.15257(14) 0.0591(11) Uani 1 1 d . A .
C1 C 0.3206(5) 0.3812(3) 0.1210(2) 0.0602(17) Uani 1 1 d . . .
H1 H 0.2875 0.4138 0.1149 0.072 Uiso 1 1 calc R A .
C2 C 0.2908(4) 0.3386(2) 0.09285(19) 0.0479(14) Uani 1 1 d . A .
C3 C 0.2046(4) 0.3465(2) 0.0624(2) 0.0509(15) Uani 1 1 d . . .
H3 H 0.1728 0.3797 0.0607 0.061 Uiso 1 1 calc R A .
C4 C 0.1672(4) 0.3073(2) 0.03574(19) 0.0486(15) Uani 1 1 d . A .
C5 C 0.0745(4) 0.3133(3) 0.0033(2) 0.0560(16) Uani 1 1 d . . .
C6 C 0.0306(5) 0.3681(3) 0.0043(3) 0.076(2) Uani 1 1 d . A .
H6A H -0.0289 0.3705 -0.0169 0.114 Uiso 1 1 calc R . .
H6B H 0.0767 0.3947 -0.0011 0.114 Uiso 1 1 calc R . .
H6C H 0.0158 0.3744 0.0318 0.114 Uiso 1 1 calc R . .
C7 C -0.0001(5) 0.2728(3) 0.0112(3) 0.079(2) Uani 1 1 d . A .
H7A H -0.0596 0.2768 -0.0099 0.119 Uiso 1 1 calc R . .
H7B H -0.0140 0.2787 0.0388 0.119 Uiso 1 1 calc R . .
H7C H 0.0256 0.2371 0.0097 0.119 Uiso 1 1 calc R . .
C8 C 0.0926(6) 0.3043(3) -0.0401(2) 0.079(2) Uani 1 1 d . A .
H8A H 0.0319 0.3082 -0.0605 0.119 Uiso 1 1 calc R . .
H8B H 0.1182 0.2687 -0.0420 0.119 Uiso 1 1 calc R . .
H8C H 0.1395 0.3302 -0.0459 0.119 Uiso 1 1 calc R . .
C9 C 0.2180(4) 0.2591(2) 0.03866(18) 0.0456(14) Uani 1 1 d . . .
H9 H 0.1920 0.2314 0.0202 0.055 Uiso 1 1 calc R A .
C10 C 0.3029(4) 0.2498(2) 0.06658(18) 0.0411(13) Uani 1 1 d . A .
C11 C 0.3428(4) 0.2902(2) 0.09471(17) 0.0410(13) Uani 1 1 d . . .
O2 O 0.4259(3) 0.28203(14) 0.12074(12) 0.0455(9) Uani 1 1 d . A .
C12 C 0.3486(4) 0.1955(2) 0.06864(17) 0.0427(13) Uani 1 1 d . . .
H12A H 0.4126 0.1968 0.0877 0.051 Uiso 1 1 calc R A .
H12B H 0.3078 0.1703 0.0804 0.051 Uiso 1 1 calc R . .
C13 C 0.3610(4) 0.17577(19) 0.02740(16) 0.0374(12) Uani 1 1 d . A .
C14 C 0.2967(4) 0.1377(2) 0.00781(18) 0.0450(14) Uani 1 1 d . . .
H14 H 0.2509 0.1239 0.0225 0.054 Uiso 1 1 calc R A .
C15 C 0.2955(4) 0.1184(2) -0.03258(19) 0.0454(15) Uani 1 1 d . A .
C16 C 0.2198(4) 0.0772(2) -0.0511(2) 0.0564(17) Uani 1 1 d . . .
C17 C 0.1209(5) 0.0944(3) -0.0447(3) 0.102(3) Uani 1 1 d . A .
H17A H 0.0727 0.0678 -0.0566 0.152 Uiso 1 1 calc R . .
H17B H 0.1038 0.1283 -0.0586 0.152 Uiso 1 1 calc R . .
H17C H 0.1224 0.0981 -0.0149 0.152 Uiso 1 1 calc R . .
C18 C 0.2130(6) 0.0740(3) -0.0995(2) 0.081(2) Uani 1 1 d . A .
H18A H 0.2758 0.0636 -0.1051 0.121 Uiso 1 1 calc R . .
H18B H 0.1948 0.1086 -0.1120 0.121 Uiso 1 1 calc R . .
H18C H 0.1642 0.0478 -0.1115 0.121 Uiso 1 1 calc R . .
C19 C 0.2521(6) 0.0239(2) -0.0325(2) 0.075(2) Uani 1 1 d . A .
H19A H 0.3162 0.0156 -0.0378 0.113 Uiso 1 1 calc R . .
H19B H 0.2060 -0.0032 -0.0451 0.113 Uiso 1 1 calc R . .
H19C H 0.2552 0.0248 -0.0024 0.113 Uiso 1 1 calc R . .
C20 C 0.3643(4) 0.1377(2) -0.05219(18) 0.0474(15) Uani 1 1 d . . .
H20 H 0.3660 0.1252 -0.0793 0.057 Uiso 1 1 calc R A .
C21 C 0.4340(4) 0.1761(2) -0.03357(16) 0.0389(13) Uani 1 1 d . A .
C22 C 0.4324(4) 0.1964(2) 0.00689(17) 0.0390(13) Uani 1 1 d . . .
O3 O 0.4929(3) 0.23212(13) 0.02550(11) 0.0383(8) Uani 1 1 d . A .
C23 C 0.4968(4) 0.1930(2) -0.05842(17) 0.0451(14) Uani 1 1 d . . .
H23 H 0.4907 0.1759 -0.0846 0.054 Uiso 1 1 calc R A .
O4 O 0.5607(3) 0.22823(15) -0.05043(11) 0.0489(10) Uani 1 1 d . A .
O5 O 0.4849(4) 0.35336(17) 0.22578(15) 0.0684(13) Uani 1 1 d . A .
C24 C 0.5395(6) 0.3363(3) 0.2576(2) 0.072(2) Uani 1 1 d . . .
H24 H 0.5466 0.3581 0.2815 0.086 Uiso 1 1 calc R A .
C25 C 0.5924(5) 0.2887(2) 0.26289(19) 0.0575(17) Uani 1 1 d . A .
C26 C 0.6459(6) 0.2782(3) 0.30348(19) 0.0623(19) Uani 1 1 d . . .
H26 H 0.6419 0.3028 0.3248 0.075 Uiso 1 1 calc R A .
C27 C 0.7028(6) 0.2346(3) 0.31365(19) 0.0624(19) Uani 1 1 d . A .
C28 C 0.7598(7) 0.2222(3) 0.3567(2) 0.072(2) Uani 1 1 d . . .
C29 C 0.7391(8) 0.2609(3) 0.3891(2) 0.092(3) Uani 1 1 d . A .
H29A H 0.6699 0.2605 0.3892 0.138 Uiso 1 1 calc R . .
H29B H 0.7583 0.2965 0.3823 0.138 Uiso 1 1 calc R . .
H29C H 0.7758 0.2506 0.4165 0.138 Uiso 1 1 calc R . .
C30 C 0.7331(8) 0.1667(3) 0.3692(2) 0.096(3) Uani 1 1 d . A .
H30A H 0.6643 0.1656 0.3700 0.143 Uiso 1 1 calc R . .
H30B H 0.7714 0.1581 0.3968 0.143 Uiso 1 1 calc R . .
H30C H 0.7466 0.1410 0.3489 0.143 Uiso 1 1 calc R . .
C31 C 0.8663(7) 0.2226(4) 0.3556(2) 0.093(3) Uani 1 1 d . A .
H31A H 0.8786 0.1977 0.3345 0.139 Uiso 1 1 calc R . .
H31B H 0.9040 0.2123 0.3829 0.139 Uiso 1 1 calc R . .
H31C H 0.8854 0.2582 0.3487 0.139 Uiso 1 1 calc R . .
C32 C 0.7055(5) 0.2005(2) 0.27979(18) 0.0563(17) Uani 1 1 d . . .
H32 H 0.7445 0.1698 0.2852 0.068 Uiso 1 1 calc R A .
C33 C 0.6566(5) 0.2082(2) 0.24019(18) 0.0509(15) Uani 1 1 d . A .
C34 C 0.5959(5) 0.2532(2) 0.23033(18) 0.0509(15) Uani 1 1 d . . .
C35 C 0.6567(4) 0.1655(2) 0.20795(17) 0.0458(14) Uani 1 1 d . . .
H35A H 0.7140 0.1427 0.2171 0.055 Uiso 1 1 calc R A .
H35B H 0.6629 0.1823 0.1814 0.055 Uiso 1 1 calc R . .
O6 O 0.5477(3) 0.25933(15) 0.19179(12) 0.0507(10) Uani 1 1 d . A .
C36 C 0.5667(5) 0.1312(2) 0.20032(19) 0.0533(16) Uani 1 1 d . A .
C37 C 0.5320(7) 0.1120(3) 0.2340(2) 0.084(3) Uani 1 1 d . . .
H37 H 0.5642 0.1222 0.2611 0.101 Uiso 1 1 calc R A .
C38 C 0.4539(7) 0.0790(4) 0.2302(3) 0.101(3) Uani 1 1 d . A .
C39 C 0.4148(10) 0.0577(6) 0.2694(3) 0.143(5) Uani 1 1 d . . .
C40 C 0.4532(13) 0.0027(5) 0.2776(3) 0.181(7) Uani 1 1 d . A .
H40A H 0.4280 -0.0196 0.2535 0.272 Uiso 1 1 calc R . .
H40B H 0.4328 -0.0115 0.3022 0.272 Uiso 1 1 calc R . .
H40C H 0.5239 0.0034 0.2826 0.272 Uiso 1 1 calc R . .
C41 C 0.4522(11) 0.0917(6) 0.3064(3) 0.168(6) Uani 1 1 d . A .
H41A H 0.4269 0.1275 0.3011 0.253 Uiso 1 1 calc R . .
H41B H 0.5229 0.0925 0.3117 0.253 Uiso 1 1 calc R . .
H41C H 0.4312 0.0772 0.3308 0.253 Uiso 1 1 calc R . .
C42 C 0.3031(10) 0.0575(8) 0.2597(4) 0.241(11) Uani 1 1 d . A .
H42A H 0.2792 0.0937 0.2550 0.361 Uiso 1 1 calc R . .
H42B H 0.2798 0.0422 0.2832 0.361 Uiso 1 1 calc R . .
H42C H 0.2795 0.0363 0.2347 0.361 Uiso 1 1 calc R . .
C43 C 0.4107(6) 0.0625(3) 0.1911(2) 0.083(3) Uani 1 1 d . . .
H43 H 0.3586 0.0382 0.1878 0.100 Uiso 1 1 calc R A .
C44 C 0.4421(5) 0.0810(2) 0.1556(2) 0.0575(17) Uani 1 1 d . A .
C45 C 0.5191(5) 0.1184(2) 0.15991(18) 0.0466(14) Uani 1 1 d . . .
O7 O 0.5474(3) 0.13930(13) 0.12767(11) 0.0387(9) Uani 1 1 d . A .
C46 C 0.3962(5) 0.0597(2) 0.1179(2) 0.0529(16) Uani 1 1 d . . .
H46 H 0.3419 0.0379 0.1185 0.064 Uiso 1 1 calc R A .
O8 O 0.4172(3) 0.06547(15) 0.08367(13) 0.0498(10) Uani 1 1 d . A .
O9 O 0.6946(3) 0.29471(16) -0.02214(12) 0.0519(10) Uani 1 1 d . . .
C47 C 0.7423(4) 0.3348(2) -0.00880(19) 0.0478(14) Uani 1 1 d . B .
H47 H 0.7903 0.3454 -0.0235 0.057 Uiso 1 1 calc R . .
C48 C 0.7331(4) 0.3665(2) 0.02601(18) 0.0444(14) Uani 1 1 d . . .
C49 C 0.7893(5) 0.4135(2) 0.0314(2) 0.0534(16) Uani 1 1 d . B .
H49 H 0.8321 0.4205 0.0132 0.064 Uiso 1 1 calc R . .
C50 C 0.7830(5) 0.4488(2) 0.0620(2) 0.0591(17) Uani 1 1 d . . .
C51 C 0.8440(7) 0.4994(3) 0.0681(3) 0.087(3) Uani 1 1 d . B .
C52 C 0.9264(6) 0.4975(3) 0.0475(4) 0.111(4) Uani 1 1 d U . .
H52A H 0.9677 0.4675 0.0581 0.166 Uiso 1 1 calc R B .
H52B H 0.9637 0.5303 0.0532 0.166 Uiso 1 1 calc R . .
H52C H 0.9032 0.4936 0.0175 0.166 Uiso 1 1 calc R . .
C53 C 0.7808(8) 0.5436(3) 0.0523(6) 0.227(10) Uani 1 1 d U . .
H53A H 0.7268 0.5448 0.0668 0.340 Uiso 1 1 calc R B .
H53B H 0.7557 0.5390 0.0224 0.340 Uiso 1 1 calc R . .
H53C H 0.8174 0.5766 0.0571 0.340 Uiso 1 1 calc R . .
C54 C 0.8948(14) 0.5023(7) 0.1131(4) 0.267(12) Uani 1 1 d U . .
H54A H 0.9356 0.4711 0.1203 0.400 Uiso 1 1 calc R B .
H54B H 0.8467 0.5037 0.1307 0.400 Uiso 1 1 calc R . .
H54C H 0.9350 0.5341 0.1176 0.400 Uiso 1 1 calc R . .
C55 C 0.7169(5) 0.4378(2) 0.0859(2) 0.0566(17) Uani 1 1 d . B .
H55 H 0.7100 0.4628 0.1066 0.068 Uiso 1 1 calc R . .
C56 C 0.6585(4) 0.3926(2) 0.08254(17) 0.0428(14) Uani 1 1 d . . .
C57 C 0.6701(4) 0.3547(2) 0.05230(16) 0.0381(13) Uani 1 1 d . A .
O10 O 0.6197(3) 0.30990(12) 0.05010(11) 0.0389(9) Uani 1 1 d . . .
C58 C 0.5843(4) 0.3868(2) 0.10851(16) 0.0427(14) Uani 1 1 d . B .
H58A H 0.5597 0.3502 0.1059 0.051 Uiso 1 1 calc R . .
H58B H 0.5294 0.4105 0.0973 0.051 Uiso 1 1 calc R . .
C59 C 0.6196(5) 0.3991(2) 0.15379(18) 0.0493(15) Uani 1 1 d . . .
C60 C 0.5924(5) 0.4451(2) 0.1698(2) 0.0581(17) Uani 1 1 d . B .
H60 H 0.5471 0.4668 0.1519 0.070 Uiso 1 1 calc R . .
C61 C 0.6268(6) 0.4626(3) 0.2108(2) 0.0650(19) Uani 1 1 d . . .
C62 C 0.5910(7) 0.5147(3) 0.2263(3) 0.084(3) Uani 1 1 d . B .
C63 C 0.6195(17) 0.5589(4) 0.2020(6) 0.292(15) Uani 1 1 d . . .
H63A H 0.5939 0.5529 0.1723 0.438 Uiso 1 1 calc R B .
H63B H 0.6901 0.5612 0.2070 0.438 Uiso 1 1 calc R . .
H63C H 0.5934 0.5920 0.2105 0.438 Uiso 1 1 calc R . .
C64 C 0.4803(9) 0.5143(5) 0.2187(5) 0.193(8) Uani 1 1 d U . .
H64A H 0.4538 0.5096 0.1889 0.290 Uiso 1 1 calc R B .
H64B H 0.4575 0.5478 0.2280 0.290 Uiso 1 1 calc R . .
H64C H 0.4590 0.4851 0.2342 0.290 Uiso 1 1 calc R . .
C65 C 0.6244(13) 0.5211(6) 0.2703(4) 0.255(12) Uani 1 1 d U . .
H65A H 0.6054 0.4904 0.2848 0.382 Uiso 1 1 calc R B .
H65B H 0.5958 0.5530 0.2795 0.382 Uiso 1 1 calc R . .
H65C H 0.6950 0.5243 0.2766 0.382 Uiso 1 1 calc R . .
C66 C 0.6911(6) 0.4306(3) 0.2356(2) 0.068(2) Uani 1 1 d U B .
H66 H 0.7159 0.4411 0.2635 0.081 Uiso 1 1 calc R . .
C67 C 0.7233(5) 0.3811(2) 0.2211(2) 0.0622(18) Uani 1 1 d . . .
C68 C 0.6858(5) 0.3655(2) 0.17929(19) 0.0536(16) Uani 1 1 d . A .
O11 O 0.7099(3) 0.32002(14) 0.16377(12) 0.0505(10) Uani 1 1 d . . .
C69 C 0.7856(5) 0.3528(3) 0.2509(2) 0.066(2) Uani 1 1 d . A .
H69 H 0.8017 0.3677 0.2779 0.079 Uiso 1 1 calc R . .
O12 O 0.8235(3) 0.30866(18) 0.24553(13) 0.0648(13) Uani 1 1 d . . .
O13 O 0.5142(3) 0.06192(14) 0.02481(13) 0.0475(10) Uani 1 1 d . B .
C70 C 0.5588(5) 0.0684(2) -0.0029(2) 0.0462(15) Uani 1 1 d . . .
H70 H 0.5402 0.0465 -0.0266 0.055 Uiso 1 1 calc R B .
C71 C 0.6360(4) 0.1050(2) -0.00400(18) 0.0446(14) Uani 1 1 d . B .
C72 C 0.6756(5) 0.1043(2) -0.04006(17) 0.0494(16) Uani 1 1 d . . .
H72 H 0.6500 0.0801 -0.0616 0.059 Uiso 1 1 calc R B .
C73 C 0.7489(5) 0.1367(2) -0.04540(19) 0.0501(15) Uani 1 1 d . B .
C74 C 0.7881(5) 0.1366(3) -0.0852(2) 0.068(2) Uani 1 1 d . . .
C75 C 0.8825(8) 0.1669(7) -0.0803(3) 0.200(8) Uani 1 1 d . B .
H75A H 0.9313 0.1503 -0.0586 0.300 Uiso 1 1 calc R . .
H75B H 0.8725 0.2035 -0.0725 0.300 Uiso 1 1 calc R . .
H75C H 0.9047 0.1664 -0.1067 0.300 Uiso 1 1 calc R . .
C76 C 0.7992(13) 0.0818(4) -0.0993(4) 0.217(10) Uani 1 1 d . B .
H76A H 0.8451 0.0628 -0.0779 0.325 Uiso 1 1 calc R . .
H76B H 0.8233 0.0824 -0.1252 0.325 Uiso 1 1 calc R . .
H76C H 0.7364 0.0639 -0.1040 0.325 Uiso 1 1 calc R . .
C77 C 0.7186(7) 0.1648(4) -0.1192(3) 0.111(3) Uani 1 1 d . B .
H77A H 0.6558 0.1470 -0.1240 0.167 Uiso 1 1 calc R . .
H77B H 0.7438 0.1644 -0.1448 0.167 Uiso 1 1 calc R . .
H77C H 0.7109 0.2014 -0.1108 0.167 Uiso 1 1 calc R . .
C78 C 0.7829(4) 0.1718(2) -0.01295(18) 0.0493(15) Uani 1 1 d . . .
H78 H 0.8336 0.1952 -0.0159 0.059 Uiso 1 1 calc R B .
C79 C 0.7477(4) 0.1747(2) 0.02313(17) 0.0416(13) Uani 1 1 d . B .
C80 C 0.6697(4) 0.14155(19) 0.02878(17) 0.0370(12) Uani 1 1 d . . .
O14 O 0.6350(3) 0.14598(13) 0.06280(11) 0.0391(9) Uani 1 1 d . A .
C81 C 0.7955(4) 0.2123(2) 0.05741(17) 0.0403(13) Uani 1 1 d . . .
H81A H 0.7448 0.2327 0.0672 0.048 Uiso 1 1 calc R B .
H81B H 0.8362 0.2377 0.0458 0.048 Uiso 1 1 calc R . .
C82 C 0.8581(4) 0.18387(19) 0.09454(17) 0.0385(13) Uani 1 1 d . B .
C83 C 0.9236(4) 0.1477(2) 0.08698(18) 0.0446(14) Uani 1 1 d . . .
H83 H 0.9254 0.1399 0.0589 0.053 Uiso 1 1 calc R B .
C84 C 0.9895(4) 0.1209(2) 0.1188(2) 0.0482(15) Uani 1 1 d . B .
C85 C 1.0606(5) 0.0807(3) 0.1060(2) 0.0571(17) Uani 1 1 d . . .
C86 C 1.0081(6) 0.0417(3) 0.0762(3) 0.099(3) Uani 1 1 d . B .
H86A H 1.0542 0.0165 0.0687 0.149 Uiso 1 1 calc R . .
H86B H 0.9743 0.0600 0.0511 0.149 Uiso 1 1 calc R . .
H86C H 0.9612 0.0229 0.0890 0.149 Uiso 1 1 calc R . .
C87 C 1.1335(6) 0.1092(3) 0.0866(3) 0.084(2) Uani 1 1 d . B .
H87A H 1.1682 0.1350 0.1064 0.125 Uiso 1 1 calc R . .
H87B H 1.1002 0.1275 0.0614 0.125 Uiso 1 1 calc R . .
H87C H 1.1794 0.0838 0.0793 0.125 Uiso 1 1 calc R . .
C88 C 1.1177(6) 0.0514(3) 0.1453(3) 0.088(3) Uani 1 1 d . B .
H88A H 1.1534 0.0772 0.1648 0.132 Uiso 1 1 calc R . .
H88B H 1.1631 0.0265 0.1370 0.132 Uiso 1 1 calc R . .
H88C H 1.0724 0.0323 0.1588 0.132 Uiso 1 1 calc R . .
C89 C 0.9840(4) 0.1337(2) 0.15810(19) 0.0486(15) Uani 1 1 d . . .
H89 H 1.0258 0.1162 0.1803 0.058 Uiso 1 1 calc R B .
C90 C 0.9204(4) 0.1710(2) 0.16767(18) 0.0446(14) Uani 1 1 d . B .
C91 C 0.8531(4) 0.1967(2) 0.13517(17) 0.0412(13) Uani 1 1 d . . .
O15 O 0.7884(3) 0.23116(13) 0.14295(12) 0.0406(9) Uani 1 1 d . A .
C92 C 0.9251(5) 0.1827(2) 0.21003(19) 0.0518(16) Uani 1 1 d . . .
H92 H 0.9673 0.1609 0.2291 0.062 Uiso 1 1 calc R B .
O16 O 0.8829(3) 0.21656(17) 0.22573(13) 0.0588(12) Uani 1 1 d . A .
Cl1 Cl 0.54100(16) -0.07341(7) 0.15932(6) 0.0757(6) Uani 1 1 d D . .
O31 O 0.4951(4) -0.0509(2) 0.12108(16) 0.0943(19) Uani 1 1 d D . .
O32 O 0.6227(5) -0.0402(2) 0.17621(19) 0.116(2) Uani 1 1 d D . .
O33 O 0.4785(6) -0.0736(3) 0.1877(2) 0.127(3) Uani 1 1 d D . .
O34 O 0.5718(5) -0.1241(2) 0.15337(16) 0.110(2) Uani 1 1 d D . .
Cl2 Cl 0.2176(4) 0.52758(18) 0.09652(15) 0.1709(16) Uani 1 1 d D . .
O21 O 0.3187(8) 0.5269(6) 0.1022(6) 0.329(11) Uani 1 1 d D . .
O22 O 0.1710(9) 0.5735(4) 0.0789(4) 0.234(6) Uani 1 1 d D . .
O23 O 0.1906(12) 0.4841(4) 0.0675(6) 0.364(13) Uani 1 1 d D . .
O24 O 0.1981(16) 0.5090(7) 0.1316(4) 0.372(15) Uani 1 1 d D . .
O100 O 0.3238(4) 0.2814(2) 0.19504(19) 0.151(2) Uani 0.50 1 d PU A 1
C101 C 0.2947(13) 0.2235(5) 0.1906(5) 0.267(7) Uani 0.50 1 d PU A 1
H10A H 0.3316 0.2059 0.1719 0.321 Uiso 0.50 1 calc PR A 1
H10B H 0.3118 0.2062 0.2181 0.321 Uiso 0.50 1 calc PR A 1
C102 C 0.194(3) 0.2170(17) 0.1743(18) 0.35(2) Uani 0.50 1 d PU A 1
H10C H 0.1785 0.1793 0.1725 0.525 Uiso 0.50 1 calc PR A 1
H10D H 0.1774 0.2328 0.1466 0.525 Uiso 0.50 1 calc PR A 1
H10E H 0.1574 0.2343 0.1928 0.525 Uiso 0.50 1 calc PR A 1
O200 O 0.4841(4) 0.3337(2) -0.03388(16) 0.0927(18) Uani 1 1 d U A 1
C201 C 0.4073(8) 0.3588(5) -0.0066(4) 0.149(5) Uani 1 1 d U A 1
H20A H 0.3674 0.3859 -0.0232 0.223 Uiso 1 1 calc R A 1
H20B H 0.4437 0.3746 0.0191 0.223 Uiso 1 1 calc R A 1
H20C H 0.3657 0.3307 0.0002 0.223 Uiso 1 1 calc R A 1
O300 O 0.6358(3) 0.03698(16) 0.10941(13) 0.0623(12) Uani 1 1 d U B 1
C301 C 0.7305(6) 0.0578(3) 0.1334(2) 0.092(3) Uani 1 1 d U B 1
H30D H 0.7698 0.0285 0.1469 0.137 Uiso 1 1 calc R B 1
H30E H 0.7185 0.0828 0.1545 0.137 Uiso 1 1 calc R B 1
H30F H 0.7648 0.0758 0.1143 0.137 Uiso 1 1 calc R B 1
O400 O 0.9464(4) 0.3104(2) 0.18377(17) 0.1398(19) Uani 0.50 1 d PU A 1
C401 C 0.9515(10) 0.3427(6) 0.1439(5) 0.254(7) Uani 0.50 1 d PU A 1
H40D H 0.9071 0.3254 0.1205 0.305 Uiso 0.50 1 calc PR A 1
H40E H 0.9237 0.3779 0.1474 0.305 Uiso 0.50 1 calc PR A 1
C402 C 1.030(3) 0.3507(18) 0.1319(9) 0.262(18) Uani 0.50 1 d PU A 1
H40F H 1.0181 0.3748 0.1080 0.394 Uiso 0.50 1 calc PR A 1
H40G H 1.0546 0.3171 0.1236 0.394 Uiso 0.50 1 calc PR A 1
H40H H 1.0773 0.3663 0.1546 0.394 Uiso 0.50 1 calc PR A 1
O10' O 0.3238(4) 0.2814(2) 0.19504(19) 0.151(2) Uani 1 1 d . A 2
C10' C 0.2947(13) 0.2235(5) 0.1906(5) 0.267(7) Uani 1 1 d . A 2
H10F H 0.2393 0.2175 0.2036 0.401 Uiso 1 1 calc R A 2
H10G H 0.3490 0.2015 0.2042 0.401 Uiso 1 1 calc R A 2
H10H H 0.2772 0.2144 0.1610 0.401 Uiso 1 1 calc R A 2
O40' O 0.9464(4) 0.3104(2) 0.18377(17) 0.1398(19) Uani 1 1 d . A 2
C40' C 0.9515(10) 0.3427(6) 0.1439(5) 0.254(7) Uani 1 1 d . A 2
H40I H 1.0152 0.3593 0.1472 0.381 Uiso 1 1 calc R A 2
H40J H 0.9014 0.3700 0.1396 0.381 Uiso 1 1 calc R A 2
H40K H 0.9413 0.3191 0.1198 0.381 Uiso 1 1 calc R A 2

loop_
_atom_site_aniso_label
_atom_site_aniso_U_11
_atom_site_aniso_U_22
_atom_site_aniso_U_33
_atom_site_aniso_U_23
_atom_site_aniso_U_13
_atom_site_aniso_U_12
Ba1 0.0444(2) 0.02326(16) 0.03673(18) -0.00282(13) -0.00312(14) -0.00108(13)
Cu1 0.0460(4) 0.0245(3) 0.0444(4) -0.0037(3) -0.0058(3) -0.0034(3)
Cu2 0.0667(5) 0.0398(4) 0.0505(4) -0.0097(3) 0.0049(4) 0.0070(4)
Cu3 0.0499(4) 0.0306(3) 0.0369(4) -0.0036(3) -0.0007(3) -0.0050(3)
Cu4 0.0584(5) 0.0364(4) 0.0441(4) -0.0077(3) -0.0106(3) 0.0022(3)
O1 0.067(3) 0.041(2) 0.066(3) -0.013(2) 0.004(2) 0.008(2)
C1 0.060(4) 0.047(4) 0.071(5) -0.006(3) 0.009(4) 0.012(3)
C2 0.050(4) 0.037(3) 0.056(4) 0.001(3) 0.011(3) 0.001(3)
C3 0.043(4) 0.044(3) 0.065(4) 0.005(3) 0.011(3) 0.005(3)
C4 0.042(3) 0.050(4) 0.055(4) 0.010(3) 0.013(3) 0.005(3)
C5 0.044(4) 0.055(4) 0.066(4) 0.007(3) 0.003(3) 0.002(3)
C6 0.059(5) 0.065(5) 0.101(6) 0.020(4) 0.009(4) 0.017(4)
C7 0.044(4) 0.066(5) 0.121(7) 0.027(5) 0.000(4) -0.007(3)
C8 0.071(5) 0.089(6) 0.071(5) 0.006(4) -0.004(4) 0.004(4)
C9 0.045(3) 0.046(3) 0.049(3) 0.003(3) 0.014(3) -0.004(3)
C10 0.034(3) 0.042(3) 0.048(3) 0.012(3) 0.012(3) 0.004(2)
C11 0.041(3) 0.037(3) 0.044(3) -0.001(2) 0.009(3) 0.002(2)
O2 0.051(2) 0.037(2) 0.045(2) -0.0084(17) 0.0019(19) 0.0006(18)
C12 0.043(3) 0.036(3) 0.046(3) 0.002(2) 0.002(3) -0.003(2)
C13 0.034(3) 0.028(3) 0.044(3) -0.001(2) -0.007(2) 0.003(2)
C14 0.047(4) 0.029(3) 0.055(4) 0.003(3) 0.002(3) 0.001(2)
C15 0.045(3) 0.026(3) 0.056(4) -0.005(3) -0.011(3) 0.003(2)
C16 0.045(4) 0.042(3) 0.072(4) -0.015(3) -0.012(3) 0.001(3)
C17 0.054(5) 0.082(6) 0.156(9) -0.068(6) -0.007(5) -0.006(4)
C18 0.091(6) 0.052(4) 0.081(5) -0.020(4) -0.027(4) -0.013(4)
C19 0.082(5) 0.039(4) 0.092(5) -0.003(4) -0.011(4) -0.016(4)
C20 0.056(4) 0.036(3) 0.040(3) -0.010(3) -0.015(3) 0.008(3)
C21 0.044(3) 0.027(3) 0.039(3) -0.004(2) -0.006(3) 0.000(2)
C22 0.038(3) 0.029(3) 0.043(3) 0.000(2) -0.007(2) 0.006(2)
O3 0.043(2) 0.0293(19) 0.038(2) -0.0045(15) -0.0036(16) -0.0058(16)
C23 0.056(4) 0.039(3) 0.033(3) -0.010(2) -0.007(3) 0.003(3)
O4 0.068(3) 0.040(2) 0.035(2) -0.0046(17) 0.0028(19) -0.005(2)
O5 0.091(4) 0.050(3) 0.060(3) -0.017(2) 0.006(3) 0.011(2)
C24 0.101(6) 0.063(5) 0.045(4) -0.019(3) -0.002(4) 0.003(4)
C25 0.079(5) 0.043(4) 0.047(4) -0.014(3) 0.006(3) 0.005(3)
C26 0.095(6) 0.048(4) 0.040(3) -0.008(3) 0.005(3) -0.002(4)
C27 0.092(5) 0.048(4) 0.037(3) -0.002(3) -0.009(3) -0.004(4)
C28 0.104(7) 0.052(4) 0.048(4) 0.003(3) -0.012(4) -0.010(4)
C29 0.157(9) 0.063(5) 0.044(4) -0.010(4) -0.006(5) -0.001(5)
C30 0.173(9) 0.052(4) 0.051(4) -0.001(4) -0.001(5) -0.018(5)
C31 0.114(8) 0.088(6) 0.060(5) 0.004(4) -0.018(5) -0.004(5)
C32 0.079(5) 0.039(3) 0.046(4) -0.003(3) 0.001(3) -0.011(3)
C33 0.070(4) 0.039(3) 0.040(3) -0.005(3) 0.001(3) -0.008(3)
C34 0.067(4) 0.043(3) 0.038(3) -0.009(3) 0.002(3) -0.001(3)
C35 0.061(4) 0.030(3) 0.041(3) 0.003(2) -0.001(3) -0.002(3)
O6 0.064(3) 0.040(2) 0.042(2) -0.0049(18) -0.002(2) 0.009(2)
C36 0.068(4) 0.039(3) 0.048(4) 0.002(3) 0.001(3) -0.009(3)
C37 0.119(7) 0.079(5) 0.049(4) 0.005(4) 0.004(4) -0.039(5)
C38 0.131(8) 0.103(7) 0.065(5) 0.020(5) 0.009(5) -0.067(6)
C39 0.175(12) 0.186(13) 0.065(6) 0.006(7) 0.020(7) -0.109(10)
C40 0.37(2) 0.099(9) 0.085(8) 0.022(7) 0.066(11) -0.026(12)
C41 0.235(15) 0.210(14) 0.070(7) -0.004(8) 0.055(8) -0.113(13)
C42 0.126(12) 0.46(3) 0.131(11) 0.095(16) 0.010(9) -0.116(16)
C43 0.101(6) 0.082(5) 0.064(5) 0.006(4) 0.012(4) -0.052(5)
C44 0.069(5) 0.040(3) 0.060(4) 0.002(3) 0.005(3) -0.010(3)
C45 0.063(4) 0.026(3) 0.048(3) -0.001(2) 0.005(3) -0.006(3)
O7 0.050(2) 0.0252(18) 0.038(2) -0.0007(15) 0.0018(17) -0.0017(16)
C46 0.053(4) 0.037(3) 0.065(4) 0.005(3) 0.002(3) -0.007(3)
O8 0.050(3) 0.037(2) 0.055(3) 0.0035(19) -0.006(2) -0.0058(18)
O9 0.063(3) 0.043(2) 0.051(2) -0.0054(19) 0.013(2) -0.012(2)
C47 0.050(4) 0.038(3) 0.055(4) 0.005(3) 0.008(3) 0.000(3)
C48 0.046(3) 0.029(3) 0.053(3) 0.003(3) -0.002(3) -0.002(2)
C49 0.050(4) 0.041(3) 0.065(4) 0.006(3) 0.002(3) -0.006(3)
C50 0.063(4) 0.036(3) 0.073(5) -0.002(3) 0.002(4) -0.009(3)
C51 0.109(7) 0.051(4) 0.103(6) -0.024(4) 0.028(5) -0.040(5)
C52 0.071(6) 0.055(5) 0.205(11) -0.002(6) 0.024(7) -0.025(4)
C53 0.090(8) 0.033(5) 0.56(3) 0.045(10) 0.070(13) -0.005(5)
C54 0.39(3) 0.252(18) 0.147(12) -0.047(12) 0.040(14) -0.28(2)
C55 0.072(5) 0.028(3) 0.062(4) -0.005(3) -0.006(4) 0.001(3)
C56 0.049(3) 0.027(3) 0.046(3) 0.001(2) -0.006(3) 0.000(2)
C57 0.039(3) 0.029(3) 0.041(3) -0.001(2) -0.006(2) 0.001(2)
O10 0.049(2) 0.0238(18) 0.039(2) -0.0048(15) -0.0026(17) -0.0044(16)
C58 0.052(4) 0.027(3) 0.045(3) -0.007(2) 0.000(3) -0.001(2)
C59 0.067(4) 0.031(3) 0.044(3) -0.001(2) -0.002(3) -0.013(3)
C60 0.075(5) 0.035(3) 0.057(4) -0.008(3) -0.004(3) 0.006(3)
C61 0.089(5) 0.044(4) 0.059(4) -0.012(3) 0.006(4) -0.004(4)
C62 0.122(7) 0.049(4) 0.077(5) -0.032(4) 0.013(5) 0.008(4)
C63 0.51(4) 0.043(6) 0.43(3) -0.039(11) 0.35(3) -0.023(12)
C64 0.139(11) 0.174(13) 0.242(16) -0.134(12) -0.020(10) 0.072(10)
C65 0.39(2) 0.188(14) 0.122(10) -0.103(10) -0.087(12) 0.211(16)
C66 0.099(6) 0.045(4) 0.050(4) -0.021(3) -0.007(4) 0.003(4)
C67 0.082(5) 0.039(3) 0.057(4) -0.016(3) -0.007(4) -0.003(3)
C68 0.082(5) 0.026(3) 0.047(3) -0.013(3) -0.001(3) -0.008(3)
O11 0.065(3) 0.036(2) 0.043(2) -0.0082(18) -0.0062(19) 0.0008(19)
C69 0.086(5) 0.050(4) 0.051(4) -0.015(3) -0.011(4) 0.001(4)
O12 0.074(3) 0.057(3) 0.051(3) -0.015(2) -0.014(2) 0.009(2)
O13 0.053(3) 0.033(2) 0.049(2) -0.0074(18) -0.009(2) -0.0029(18)
C70 0.057(4) 0.026(3) 0.047(4) -0.002(2) -0.009(3) 0.002(3)
C71 0.047(4) 0.031(3) 0.050(3) -0.006(2) -0.004(3) 0.007(3)
C72 0.059(4) 0.042(3) 0.038(3) -0.009(3) -0.010(3) 0.021(3)
C73 0.048(4) 0.053(4) 0.048(4) -0.006(3) 0.006(3) 0.011(3)
C74 0.064(5) 0.083(5) 0.058(4) -0.016(4) 0.013(4) 0.019(4)
C75 0.103(9) 0.41(3) 0.098(8) -0.101(12) 0.057(7) -0.101(12)
C76 0.46(3) 0.107(9) 0.143(10) 0.044(8) 0.211(15) 0.127(13)
C77 0.113(8) 0.151(9) 0.073(6) 0.041(6) 0.028(5) 0.040(7)
C78 0.050(4) 0.048(3) 0.048(4) 0.003(3) 0.006(3) 0.011(3)
C79 0.046(3) 0.029(3) 0.043(3) -0.002(2) -0.005(3) 0.006(2)
C80 0.040(3) 0.026(3) 0.040(3) -0.003(2) -0.001(2) 0.005(2)
O14 0.044(2) 0.0292(19) 0.038(2) -0.0040(16) -0.0042(17) -0.0031(16)
C81 0.040(3) 0.031(3) 0.047(3) -0.002(2) 0.002(3) -0.007(2)
C82 0.036(3) 0.026(3) 0.050(3) 0.002(2) 0.000(2) -0.005(2)
C83 0.034(3) 0.048(3) 0.048(3) -0.001(3) 0.001(3) -0.010(3)
C84 0.033(3) 0.040(3) 0.067(4) 0.006(3) 0.001(3) -0.003(3)
C85 0.044(4) 0.049(4) 0.074(4) 0.000(3) 0.000(3) -0.001(3)
C86 0.065(5) 0.063(5) 0.158(9) -0.052(5) -0.006(5) 0.026(4)
C87 0.064(5) 0.080(5) 0.113(7) 0.007(5) 0.035(5) 0.001(4)
C88 0.081(6) 0.090(6) 0.087(6) 0.010(5) 0.005(4) 0.042(5)
C89 0.046(4) 0.042(3) 0.053(4) 0.003(3) -0.002(3) -0.001(3)
C90 0.040(3) 0.033(3) 0.055(4) -0.001(3) -0.003(3) -0.003(2)
C91 0.045(3) 0.026(3) 0.047(3) -0.001(2) -0.004(3) -0.009(2)
O15 0.037(2) 0.0308(19) 0.046(2) -0.0034(16) -0.0087(17) 0.0009(16)
C92 0.052(4) 0.043(3) 0.053(4) 0.010(3) -0.009(3) 0.003(3)
O16 0.073(3) 0.043(2) 0.049(2) -0.003(2) -0.012(2) 0.007(2)
Cl1 0.1081(16) 0.0526(10) 0.0520(10) -0.0016(8) -0.0170(10) 0.0003(10)
O31 0.120(5) 0.065(3) 0.076(4) 0.011(3) -0.033(3) -0.011(3)
O32 0.139(6) 0.086(4) 0.095(4) -0.014(3) -0.044(4) -0.026(4)
O33 0.181(8) 0.097(5) 0.119(5) 0.001(4) 0.070(5) 0.000(5)
O34 0.195(7) 0.057(3) 0.060(3) 0.000(3) -0.011(4) 0.033(4)
Cl2 0.163(4) 0.157(4) 0.170(4) 0.026(3) -0.019(3) 0.046(3)
O21 0.191(14) 0.227(15) 0.50(3) -0.083(17) -0.076(16) 0.039(12)
O22 0.240(12) 0.149(8) 0.261(13) 0.078(9) -0.068(10) 0.025(8)
O23 0.35(2) 0.117(9) 0.52(3) -0.063(14) -0.16(2) -0.013(11)
O24 0.59(4) 0.42(3) 0.134(9) 0.121(14) 0.135(15) 0.25(3)
O100 0.162(5) 0.122(4) 0.181(5) -0.029(4) 0.065(4) -0.023(4)
C101 0.346(18) 0.170(9) 0.345(17) -0.076(11) 0.207(15) -0.124(12)
C102 0.32(2) 0.26(4) 0.57(6) -0.27(4) 0.31(3) -0.19(2)
O200 0.119(5) 0.069(3) 0.066(3) 0.002(3) -0.035(3) 0.027(3)
C201 0.112(9) 0.152(11) 0.163(10) 0.038(9) -0.017(7) 0.081(8)
O300 0.077(3) 0.041(2) 0.057(3) -0.008(2) -0.014(2) 0.016(2)
C301 0.101(6) 0.072(5) 0.079(5) -0.016(4) -0.034(5) 0.040(4)
O400 0.131(4) 0.128(4) 0.147(4) 0.012(3) -0.002(3) -0.034(3)
C401 0.212(12) 0.259(13) 0.300(14) 0.127(12) 0.075(11) -0.050(11)
C402 0.25(3) 0.43(5) 0.16(2) 0.06(3) 0.17(2) 0.12(3)
O10' 0.162(5) 0.122(4) 0.181(5) -0.029(4) 0.065(4) -0.023(4)
C10' 0.346(18) 0.170(9) 0.345(17) -0.076(11) 0.207(15) -0.124(12)
O40' 0.131(4) 0.128(4) 0.147(4) 0.012(3) -0.002(3) -0.034(3)
C40' 0.212(12) 0.259(13) 0.300(14) 0.127(12) 0.075(11) -0.050(11)

loop_
_atom_type_symbol
_atom_type_description
_atom_type_scat_dispersion_real
_atom_type_scat_dispersion_imag
_atom_type_scat_source
C C 0.0033 0.0016 'International Tables Vol C Tables 4.2.6.8 and 6.1.1.4'
H H 0.0000 0.0000 'International Tables Vol C Tables 4.2.6.8 and 6.1.1.4'
O O 0.0106 0.0060 'International Tables Vol C Tables 4.2.6.8 and 6.1.1.4'
Cu Cu 0.3201 1.2651 'International Tables Vol C Tables 4.2.6.8 and 6.1.1.4'
Ba Ba -0.3244 2.2819 'International Tables Vol C Tables 4.2.6.8 and 6.1.1.4'
Cl Cl 0.1484 0.1585 'International Tables Vol C Tables 4.2.6.8 and 6.1.1.4'

loop_
_geom_angle_atom_site_label_1
_geom_angle_atom_site_label_2
_geom_angle_atom_site_label_3
_geom_angle
O2 Ba1 O10 95.01(11)
O2 Ba1 O15 145.58(11)
O10 Ba1 O15 94.38(11)
O2 Ba1 O7 94.25(11)
O10 Ba1 O7 146.02(10)
O15 Ba1 O7 96.20(10)
O2 Ba1 O3 82.35(11)
O10 Ba1 O3 57.07(10)
O15 Ba1 O3 129.78(11)
O7 Ba1 O3 92.03(10)
O2 Ba1 O6 56.24(11)
O10 Ba1 O6 130.19(10)
O15 Ba1 O6 93.14(12)
O7 Ba1 O6 81.34(11)
O3 Ba1 O6 137.08(11)
O2 Ba1 O11 92.94(11)
O10 Ba1 O11 81.62(10)
O15 Ba1 O11 55.93(11)
O7 Ba1 O11 130.41(10)
O3 Ba1 O11 137.56(10)
O6 Ba1 O11 62.84(12)
O2 Ba1 O14 130.32(10)
O10 Ba1 O14 94.22(10)
O15 Ba1 O14 81.74(10)
O7 Ba1 O14 55.77(10)
O3 Ba1 O14 62.83(10)
O6 Ba1 O14 135.59(10)
O11 Ba1 O14 136.71(11)
O2 Ba1 Cu3 100.09(8)
O10 Ba1 Cu3 30.20(7)
O15 Ba1 Cu3 104.55(8)
O7 Ba1 Cu3 115.86(7)
O3 Ba1 Cu3 31.17(7)
O6 Ba1 Cu3 153.13(8)
O11 Ba1 Cu3 110.94(8)
O14 Ba1 Cu3 68.14(7)
O2 Ba1 Cu4 115.37(8)
O10 Ba1 Cu4 100.29(7)
O15 Ba1 Cu4 30.22(8)
O7 Ba1 Cu4 105.03(7)
O3 Ba1 Cu4 153.74(8)
O6 Ba1 Cu4 66.58(8)
O11 Ba1 Cu4 30.87(8)
O14 Ba1 Cu4 110.69(7)
Cu3 Ba1 Cu4 122.834(19)
O2 Ba1 Cu2 29.89(8)
O10 Ba1 Cu2 104.44(8)
O15 Ba1 Cu2 115.76(8)
O7 Ba1 Cu2 99.77(8)
O3 Ba1 Cu2 111.36(8)
O6 Ba1 Cu2 31.20(8)
O11 Ba1 Cu2 66.90(9)
O14 Ba1 Cu2 152.74(7)
Cu3 Ba1 Cu2 122.038(18)
Cu4 Ba1 Cu2 85.651(19)
O2 Ba1 Cu1 104.95(8)
O10 Ba1 Cu1 116.57(7)
O15 Ba1 Cu1 100.19(7)
O7 Ba1 Cu1 29.61(7)
O3 Ba1 Cu1 66.80(7)
O6 Ba1 Cu1 110.30(8)
O11 Ba1 Cu1 152.53(8)
O14 Ba1 Cu1 30.47(7)
Cu3 Ba1 Cu1 86.623(16)
Cu4 Ba1 Cu1 121.791(17)
Cu2 Ba1 Cu1 122.351(19)
O14 Cu1 O13 95.64(17)
O14 Cu1 O7 88.12(15)
O13 Cu1 O7 174.94(18)
O14 Cu1 O8 167.56(16)
O13 Cu1 O8 83.44(18)
O7 Cu1 O8 92.16(17)
O14 Cu1 O300 97.66(17)
O13 Cu1 O300 92.04(15)
O7 Cu1 O300 90.81(15)
O8 Cu1 O300 94.77(17)
O14 Cu1 Ba1 51.57(11)
O13 Cu1 Ba1 136.66(13)
O7 Cu1 Ba1 44.56(10)
O8 Cu1 Ba1 122.14(12)
O300 Cu1 Ba1 116.92(11)
O14 Cu1 Cu3 37.88(10)
O13 Cu1 Cu3 90.48(12)
O7 Cu1 Cu3 90.42(10)
O8 Cu1 Cu3 129.69(11)
O300 Cu1 Cu3 135.44(13)
Ba1 Cu1 Cu3 46.197(11)
O2 Cu2 O5 174.40(19)
O2 Cu2 O6 87.70(16)
O5 Cu2 O6 95.26(18)
O2 Cu2 O1 91.80(17)
O5 Cu2 O1 84.16(19)
O6 Cu2 O1 165.7(2)
O2 Cu2 O100 95.19(19)
O5 Cu2 O100 88.9(2)
O6 Cu2 O100 101.3(2)
O1 Cu2 O100 93.0(2)
O2 Cu2 Ba1 44.80(12)
O5 Cu2 Ba1 134.82(16)
O6 Cu2 Ba1 51.80(12)
O1 Cu2 Ba1 119.91(14)
O100 Cu2 Ba1 123.61(14)
O2 Cu2 Cu4 91.81(12)
O5 Cu2 Cu4 87.67(15)
O6 Cu2 Cu4 37.67(13)
O1 Cu2 Cu4 128.08(14)
O100 Cu2 Cu4 138.04(17)
Ba1 Cu2 Cu4 47.168(13)
O10 Cu3 O4 172.45(17)
O10 Cu3 O3 87.90(15)
O4 Cu3 O3 95.08(16)
O10 Cu3 O9 92.99(16)
O4 Cu3 O9 82.32(17)
O3 Cu3 O9 164.78(16)
O10 Cu3 O200 95.37(17)
O4 Cu3 O200 90.89(18)
O3 Cu3 O200 100.7(2)
O9 Cu3 O200 94.4(2)
O10 Cu3 Ba1 45.49(10)
O4 Cu3 Ba1 133.14(12)
O3 Cu3 Ba1 50.18(10)
O9 Cu3 Ba1 122.33(12)
O200 Cu3 Ba1 122.05(16)
O10 Cu3 Cu1 92.43(10)
O4 Cu3 Cu1 86.00(12)
O3 Cu3 Cu1 35.92(10)
O9 Cu3 Cu1 128.88(13)
O200 Cu3 Cu1 135.53(18)
Ba1 Cu3 Cu1 47.180(11)
O11 Cu4 O15 87.85(15)
O11 Cu4 O12 95.58(17)
O15 Cu4 O12 173.06(19)
O11 Cu4 O16 166.2(2)
O15 Cu4 O16 91.61(16)
O12 Cu4 O16 83.62(18)
O11 Cu4 O400 104.18(19)
O15 Cu4 O400 96.00(19)
O12 Cu4 O400 89.0(2)
O16 Cu4 O400 89.6(2)
O11 Cu4 Ba1 51.82(11)
O15 Cu4 Ba1 45.64(11)
O12 Cu4 Ba1 133.44(15)
O16 Cu4 Ba1 119.94(12)
O400 Cu4 Ba1 127.04(14)
O11 Cu4 Cu2 37.91(13)
O15 Cu4 Cu2 92.72(11)
O12 Cu4 Cu2 86.36(14)
O16 Cu4 Cu2 128.42(15)
O400 Cu4 Cu2 140.72(14)
Ba1 Cu4 Cu2 47.181(13)
C1 O1 Cu2 123.9(4)
O1 C1 C2 125.9(6)
C11 C2 C3 120.8(5)
C11 C2 C1 122.9(6)
C3 C2 C1 116.3(5)
C4 C3 C2 120.9(6)
C3 C4 C9 117.7(6)
C3 C4 C5 123.1(6)
C9 C4 C5 119.3(6)
C8 C5 C4 111.0(5)
C8 C5 C6 107.9(6)
C4 C5 C6 111.8(6)
C8 C5 C7 108.4(6)
C4 C5 C7 109.8(5)
C6 C5 C7 107.9(6)
C10 C9 C4 123.9(6)
C9 C10 C11 119.2(5)
C9 C10 C12 119.5(5)
C11 C10 C12 121.2(5)
O2 C11 C10 119.4(5)
O2 C11 C2 123.1(5)
C10 C11 C2 117.5(5)
C11 O2 Cu2 121.1(3)
C11 O2 Ba1 132.4(3)
Cu2 O2 Ba1 105.31(16)
C13 C12 C10 113.1(5)
C14 C13 C22 119.7(5)
C14 C13 C12 117.8(5)
C22 C13 C12 122.4(5)
C13 C14 C15 123.8(6)
C20 C15 C14 116.6(5)
C20 C15 C16 124.5(6)
C14 C15 C16 118.9(6)
C19 C16 C17 114.2(7)
C19 C16 C15 108.6(5)
C17 C16 C15 109.8(5)
C19 C16 C18 108.3(6)
C17 C16 C18 106.7(6)
C15 C16 C18 109.2(6)
C15 C20 C21 122.5(5)
C23 C21 C20 115.2(5)
C23 C21 C22 124.6(5)
C20 C21 C22 120.1(5)
O3 C22 C13 119.5(5)
O3 C22 C21 123.4(5)
C13 C22 C21 117.1(5)
C22 O3 Cu3 124.5(4)
C22 O3 Ba1 131.0(3)
Cu3 O3 Ba1 98.65(13)
O4 C23 C21 127.8(5)
C23 O4 Cu3 123.7(4)
C24 O5 Cu2 123.3(4)
O5 C24 C25 128.7(6)
C34 C25 C24 123.6(6)
C34 C25 C26 120.0(6)
C24 C25 C26 116.4(6)
C27 C26 C25 123.8(6)
C26 C27 C32 114.3(6)
C26 C27 C28 124.9(6)
C32 C27 C28 120.9(6)
C27 C28 C31 108.7(7)
C27 C28 C29 112.3(7)
C31 C28 C29 110.3(7)
C27 C28 C30 109.2(6)
C31 C28 C30 108.3(7)
C29 C28 C30 108.0(7)
C33 C32 C27 125.1(6)
C32 C33 C34 119.9(6)
C32 C33 C35 119.7(6)
C34 C33 C35 120.0(5)
O6 C34 C25 124.2(6)
O6 C34 C33 118.8(5)
C25 C34 C33 116.9(5)
C33 C35 C36 113.8(5)
C34 O6 Cu2 123.9(4)
C34 O6 Ba1 133.4(4)
Cu2 O6 Ba1 96.99(15)
C37 C36 C45 119.7(6)
C37 C36 C35 119.4(6)
C45 C36 C35 120.9(5)
C38 C37 C36 123.6(7)
C37 C38 C43 117.8(7)
C37 C38 C39 122.7(8)
C43 C38 C39 119.5(7)
C41 C39 C40 109.5(11)
C41 C39 C42 110.3(14)
C40 C39 C42 110.5(12)
C41 C39 C38 109.8(8)
C40 C39 C38 106.7(12)
C42 C39 C38 110.1(10)
C38 C43 C44 121.2(7)
C46 C44 C43 116.1(6)
C46 C44 C45 123.8(6)
C43 C44 C45 120.1(6)
O7 C45 C36 120.3(5)
O7 C45 C44 122.5(5)
C36 C45 C44 117.2(6)
C45 O7 Cu1 121.0(3)
C45 O7 Ba1 132.2(3)
Cu1 O7 Ba1 105.83(15)
O8 C46 C44 127.9(6)
C46 O8 Cu1 122.7(4)
C47 O9 Cu3 122.9(4)
O9 C47 C48 127.4(6)
C57 C48 C47 123.5(5)
C57 C48 C49 120.9(6)
C47 C48 C49 115.5(6)
C50 C49 C48 121.5(6)
C49 C50 C55 116.4(6)
C49 C50 C51 121.6(7)
C55 C50 C51 121.9(6)
C53 C51 C52 110.4(9)
C53 C51 C54 116.3(12)
C52 C51 C54 101.0(10)
C53 C51 C50 107.9(8)
C52 C51 C50 113.2(7)
C54 C51 C50 108.1(7)
C50 C55 C56 125.6(6)
C55 C56 C57 117.3(6)
C55 C56 C58 120.5(5)
C57 C56 C58 122.2(5)
O10 C57 C48 123.4(5)
O10 C57 C56 118.5(5)
C48 C57 C56 118.0(5)
C57 O10 Cu3 122.3(3)
C57 O10 Ba1 131.0(3)
Cu3 O10 Ba1 104.32(13)
C56 C58 C59 114.7(5)
C60 C59 C68 119.6(5)
C60 C59 C58 119.6(5)
C68 C59 C58 120.6(5)
C59 C60 C61 124.6(6)
C66 C61 C60 116.3(6)
C66 C61 C62 122.6(6)
C60 C61 C62 121.0(7)
C65 C62 C63 112.8(12)
C65 C62 C64 106.3(11)
C63 C62 C64 107.4(13)
C65 C62 C61 111.6(8)
C63 C62 C61 109.0(8)
C64 C62 C61 109.5(7)
C61 C66 C67 122.5(6)
C69 C67 C68 126.8(6)
C69 C67 C66 114.7(6)
C68 C67 C66 118.5(6)
O11 C68 C59 119.2(5)
O11 C68 C67 122.4(6)
C59 C68 C67 118.5(5)
C68 O11 Cu4 124.1(4)
C68 O11 Ba1 132.1(4)
Cu4 O11 Ba1 97.30(14)
O12 C69 C67 126.1(6)
C69 O12 Cu4 124.0(4)
C70 O13 Cu1 124.8(4)
O13 C70 C71 128.1(5)
C72 C71 C80 120.9(5)
C72 C71 C70 116.6(5)
C80 C71 C70 122.5(6)
C73 C72 C71 123.0(5)
C72 C73 C78 116.0(6)
C72 C73 C74 122.1(6)
C78 C73 C74 121.9(6)
C76 C74 C77 108.0(9)
C76 C74 C75 111.1(10)
C77 C74 C75 105.3(9)
C76 C74 C73 110.4(7)
C77 C74 C73 109.8(6)
C75 C74 C73 112.0(6)
C79 C78 C73 124.1(6)
C78 C79 C80 120.4(5)
C78 C79 C81 119.0(5)
C80 C79 C81 120.6(5)
O14 C80 C79 119.6(5)
O14 C80 C71 124.8(5)
C79 C80 C71 115.6(5)
C80 O14 Cu1 124.0(3)
C80 O14 Ba1 131.2(3)
Cu1 O14 Ba1 97.96(15)
C79 C81 C82 112.9(4)
C83 C82 C91 120.2(5)
C83 C82 C81 118.4(5)
C91 C82 C81 121.3(5)
C82 C83 C84 123.7(6)
C89 C84 C83 115.6(6)
C89 C84 C85 125.8(5)
C83 C84 C85 118.6(6)
C86 C85 C87 109.5(7)
C86 C85 C84 110.7(5)
C87 C85 C84 109.7(6)
C86 C85 C88 109.6(6)
C87 C85 C88 107.2(6)
C84 C85 C88 110.0(6)
C84 C89 C90 123.3(6)
C89 C90 C92 117.8(5)
C89 C90 C91 120.3(6)
C92 C90 C91 121.9(5)
O15 C91 C82 120.8(5)
O15 C91 C90 122.3(5)
C82 C91 C90 116.8(5)
C91 O15 Cu4 123.0(3)
C91 O15 Ba1 130.9(3)
Cu4 O15 Ba1 104.13(15)
O16 C92 C90 129.6(6)
C92 O16 Cu4 122.2(4)
O34 Cl1 O33 110.4(4)
O34 Cl1 O31 110.5(3)
O33 Cl1 O31 110.7(5)
O34 Cl1 O32 110.2(4)
O33 Cl1 O32 108.0(5)
O31 Cl1 O32 106.9(4)
O24 Cl2 O22 119.4(10)
O24 Cl2 O21 105.6(11)
O22 Cl2 O21 116.4(10)
O24 Cl2 O23 103.1(11)
O22 Cl2 O23 108.6(8)
O21 Cl2 O23 101.6(10)
C101 O100 Cu2 123.5(6)
C102 C101 O100 112(2)
C201 O200 Cu3 114.6(4)
C301 O300 Cu1 113.5(4)
C401 O400 Cu4 121.3(6)
C402 C401 O400 123(2)

loop_
_geom_bond_atom_site_label_1
_geom_bond_atom_site_label_2
_geom_bond_distance
Ba1 O2 2.706(4)
Ba1 O10 2.723(4)
Ba1 O15 2.730(4)
Ba1 O7 2.743(3)
Ba1 O3 2.875(3)
Ba1 O6 2.932(4)
Ba1 O11 2.934(4)
Ba1 O14 2.974(3)
Ba1 Cu3 3.7000(8)
Ba1 Cu4 3.7026(8)
Ba1 Cu2 3.7033(8)
Ba1 Cu1 3.7604(7)
Cu1 O14 1.925(4)
Cu1 O13 1.926(4)
Cu1 O7 1.931(3)
Cu1 O8 1.970(4)
Cu1 O300 2.260(4)
Cu1 Cu3 5.1177(9)
Cu2 O2 1.913(4)
Cu2 O5 1.926(4)
Cu2 O6 1.933(4)
Cu2 O1 1.970(4)
Cu2 O100 2.250(6)
Cu2 Cu4 5.0343(12)
Cu3 O10 1.921(3)
Cu3 O4 1.931(4)
Cu3 O3 1.937(4)
Cu3 O9 1.963(4)
Cu3 O200 2.236(5)
Cu4 O11 1.916(4)
Cu4 O15 1.922(4)
Cu4 O12 1.931(4)
Cu4 O16 1.982(4)
Cu4 O400 2.239(5)
O1 C1 1.239(8)
C1 C2 1.429(9)
C2 C11 1.424(8)
C2 C3 1.425(8)
C3 C4 1.360(8)
C4 C9 1.411(8)
C4 C5 1.519(8)
C5 C8 1.515(10)
C5 C6 1.527(9)
C5 C7 1.532(9)
C9 C10 1.374(8)
C10 C11 1.417(8)
C10 C12 1.517(7)
C11 O2 1.321(6)
C12 C13 1.488(8)
C13 C14 1.390(7)
C13 C22 1.424(8)
C14 C15 1.412(8)
C15 C20 1.363(9)
C15 C16 1.532(8)
C16 C19 1.515(9)
C16 C17 1.520(10)
C16 C18 1.575(10)
C20 C21 1.430(7)
C21 C23 1.392(8)
C21 C22 1.431(8)
C22 O3 1.308(6)
C23 O4 1.261(7)
O5 C24 1.243(8)
C24 C25 1.411(10)
C25 C34 1.407(8)
C25 C26 1.417(9)
C26 C27 1.367(9)
C27 C32 1.416(9)
C27 C28 1.510(9)
C28 C31 1.515(12)
C28 C29 1.519(11)
C28 C30 1.536(10)
C32 C33 1.357(8)
C33 C34 1.425(9)
C33 C35 1.514(8)
C34 O6 1.319(7)
C35 C36 1.520(8)
C36 C37 1.388(9)
C36 C45 1.398(8)
C37 C38 1.371(11)
C38 C43 1.373(11)
C38 C39 1.597(12)
C39 C41 1.496(14)
C39 C40 1.500(19)
C39 C42 1.547(18)
C43 C44 1.412(9)
C44 C46 1.385(9)
C44 C45 1.430(8)
C45 O7 1.318(7)
C46 O8 1.229(7)
O9 C47 1.249(7)
C47 C48 1.425(8)
C48 C57 1.395(8)
C48 C49 1.425(8)
C49 C50 1.363(9)
C50 C55 1.370(10)
C50 C51 1.535(9)
C51 C53 1.463(14)
C51 C52 1.463(12)
C51 C54 1.509(16)
C55 C56 1.404(8)
C56 C57 1.417(8)
C56 C58 1.489(8)
C57 O10 1.334(6)
C58 C59 1.502(7)
C59 C60 1.366(8)
C59 C68 1.409(8)
C60 C61 1.407(9)
C61 C66 1.360(9)
C61 C62 1.539(9)
C62 C65 1.435(13)
C62 C63 1.480(15)
C62 C64 1.534(15)
C66 C67 1.449(9)
C67 C69 1.376(9)
C67 C68 1.425(8)
C68 O11 1.332(7)
C69 O12 1.268(8)
O13 C70 1.219(7)
C70 C71 1.440(8)
C71 C72 1.411(9)
C71 C80 1.428(7)
C72 C73 1.362(9)
C73 C78 1.397(8)
C73 C74 1.523(9)
C74 C76 1.483(12)
C74 C77 1.508(10)
C74 C75 1.521(13)
C78 C79 1.380(8)
C79 C80 1.428(8)
C79 C81 1.525(7)
C80 O14 1.315(6)
C81 C82 1.534(7)
C82 C83 1.363(8)
C82 C91 1.390(8)
C83 C84 1.423(8)
C84 C89 1.349(9)
C84 C85 1.551(9)
C85 C86 1.479(9)
C85 C87 1.505(10)
C85 C88 1.562(9)
C89 C90 1.385(8)
C90 C92 1.412(9)
C90 C91 1.434(7)
C91 O15 1.328(7)
C92 O16 1.220(7)
Cl1 O34 1.385(5)
Cl1 O33 1.410(6)
Cl1 O31 1.411(5)
Cl1 O32 1.447(6)
Cl2 O24 1.327(10)
Cl2 O22 1.402(8)
Cl2 O21 1.404(11)
Cl2 O23 1.458(10)
O100 C101 1.522(12)
C101 C102 1.42(5)
O200 C201 1.671(13)
O300 C301 1.504(9)
O400 C401 1.560(12)
C401 C402 1.27(3)

loop_
_platon_squeeze_void_nr
_platon_squeeze_void_average_x
_platon_squeeze_void_average_y
_platon_squeeze_void_average_z
_platon_squeeze_void_volume
_platon_squeeze_void_count_electrons
_platon_squeeze_void_content
1 0.500 0.500 0.000 966 266 ' '
2 0.000 0.000 0.500 966 266 ' '
